data_7229438
loop_
_publ_author_name
'Rademeyer, Melanie'
'van der Westhuizen, Belinda'

_publ_section_title
;
 Salts of 4-aminobutyric acid and 6-aminohexanoic acid behaving as
 molecular Velcro
;
_journal_name_full CrystEngComm
_journal_paper_doi 10.1039/C7CE01597F
_journal_year 2017
_chemical_formula_moiety 'C4 H10 N O2, Cl'
_chemical_formula_sum 'C4 H10 Cl N O2'
_chemical_formula_weight 139.58
_chemical_name_systematic
;
 ?
;
_space_group_crystal_system monoclinic
_space_group_IT_number 11
_space_group_name_Hall '-P 2yb'
_space_group_name_H-M_alt 'P 1 21/m 1'
_symmetry_space_group_name_Hall '-P 2yb'
_symmetry_space_group_name_H-M 'P 1 21/m 1'
_atom_sites_solution_hydrogens difmap
_audit_creation_method SHELXL-2013
_audit_update_record
;
2017-08-31 deposited with the CCDC.
2017-10-31 downloaded from the CCDC.
;
_cell_angle_alpha 90
_cell_angle_beta 100.064(2)
_cell_angle_gamma 90
_cell_formula_units_Z 2
_cell_length_a 5.9059(3)
_cell_length_b 6.3964(3)
_cell_length_c 8.9893(4)
_cell_measurement_reflns_used 7632
_cell_measurement_temperature 150(2)
_cell_measurement_theta_max 33.07
_cell_measurement_theta_min 3.50
_cell_volume 334.36(3)
_computing_cell_refinement 'Bruker SAINT'
_computing_data_collection 'Bruker APEX2'
_computing_data_reduction 'Bruker SAINT'
_computing_molecular_graphics 'Bruker SHELXTL'
_computing_publication_material 'Bruker SHELXTL'
_computing_structure_refinement 'SHELXL-2014 (Sheldrick 2014)'
_computing_structure_solution 'SHELXS-97 (Sheldrick 2008)'
_diffrn_ambient_temperature 150(2)
_diffrn_measured_fraction_theta_full 1.000
_diffrn_measured_fraction_theta_max 1.000
_diffrn_measurement_device_type 'Bruker APEX-II CCD'
_diffrn_measurement_method '\f and \w scans'
_diffrn_radiation_type MoK\a
_diffrn_radiation_wavelength 0.71073
_diffrn_reflns_av_R_equivalents 0.0441
_diffrn_reflns_av_unetI/netI 0.0212
_diffrn_reflns_Laue_measured_fraction_full 1.000
_diffrn_reflns_Laue_measured_fraction_max 1.000
_diffrn_reflns_limit_h_max 9
_diffrn_reflns_limit_h_min -9
_diffrn_reflns_limit_k_max 9
_diffrn_reflns_limit_k_min -9
_diffrn_reflns_limit_l_max 13
_diffrn_reflns_limit_l_min -13
_diffrn_reflns_number 16556
_diffrn_reflns_point_group_measured_fraction_full 1.000
_diffrn_reflns_point_group_measured_fraction_max 1.000
_diffrn_reflns_theta_full 25.242
_diffrn_reflns_theta_max 33.303
_diffrn_reflns_theta_min 2.301
_exptl_absorpt_coefficient_mu 0.487
_exptl_absorpt_correction_T_max 0.8499
_exptl_absorpt_correction_T_min 0.7907
_exptl_absorpt_correction_type multi-scan
_exptl_absorpt_process_details 'SADABS (Bruker, 2015)'
_exptl_crystal_colour colourless
_exptl_crystal_density_diffrn 1.386
_exptl_crystal_description block
_exptl_crystal_F_000 148
_exptl_crystal_size_max 0.323
_exptl_crystal_size_mid 0.227
_exptl_crystal_size_min 0.204
_refine_diff_density_max 0.340
_refine_diff_density_min -0.429
_refine_diff_density_rms 0.094
_refine_ls_extinction_method none
_refine_ls_goodness_of_fit_ref 0.831
_refine_ls_hydrogen_treatment refall
_refine_ls_matrix_type full
_refine_ls_number_parameters 71
_refine_ls_number_reflns 1386
_refine_ls_number_restraints 0
_refine_ls_restrained_S_all 0.831
_refine_ls_R_factor_all 0.0361
_refine_ls_R_factor_gt 0.0288
_refine_ls_shift/su_max 0.000
_refine_ls_shift/su_mean 0.000
_refine_ls_structure_factor_coef Fsqd
_refine_ls_weighting_details 'w=1/[\s^2^(Fo^2^)+(0.0522P)^2^+0.1748P] where P=(Fo^2^+2Fc^2^)/3'
_refine_ls_weighting_scheme calc
_refine_ls_wR_factor_gt 0.0738
_refine_ls_wR_factor_ref 0.0781
_reflns_Friedel_coverage 0.000
_reflns_number_gt 1235
_reflns_number_total 1386
_reflns_threshold_expression 'I > 2\s(I)'
_cod_data_source_file c7ce01597f2.cif
_cod_data_source_block shelx
_cod_database_code 7229438
_shelx_space_group_comment
;
The symmetry employed for this shelxl refinement is uniquely defined
by the following loop, which should always be used as a source of
symmetry information in preference to the above space-group names.
They are only intended as comments.
;
_shelx_estimated_absorpt_t_min 0.858
_shelx_estimated_absorpt_t_max 0.907
_shelxl_version_number 2013-4

loop_
_space_group_symop_operation_xyz
'x, y, z'
'-x, y+1/2, -z'
'-x, -y, -z'
'x, -y-1/2, z'

loop_
_atom_site_label
_atom_site_type_symbol
_atom_site_fract_x
_atom_site_fract_y
_atom_site_fract_z
_atom_site_U_iso_or_equiv
_atom_site_adp_type
_atom_site_occupancy
_atom_site_site_symmetry_order
_atom_site_calc_flag
_atom_site_refinement_flags_posn
_atom_site_refinement_flags_adp
_atom_site_refinement_flags_occupancy
Cl1 Cl 0.71198(5) 0.7500 0.06328(4) 0.01834(10) Uani 1 2 d S T P
O2 O 0.61552(17) 0.7500 0.48426(12) 0.0232(2) Uani 1 2 d S T P
O1 O 0.35164(18) 0.7500 0.27333(12) 0.0265(2) Uani 1 2 d S T P
N1 N 0.1636(2) 0.7500 0.92122(13) 0.0179(2) Uani 1 2 d S T P
C1 C 0.4163(2) 0.7500 0.42342(14) 0.0164(2) Uani 1 2 d S T P
C4 C 0.0815(2) 0.7500 0.75544(15) 0.0206(2) Uani 1 2 d S T P
C3 C 0.2840(2) 0.7500 0.67362(16) 0.0206(2) Uani 1 2 d S T P
C2 C 0.2144(2) 0.7500 0.50405(15) 0.0212(3) Uani 1 2 d S T P
H1 H 0.467(4) 0.7500 0.228(3) 0.041(6) Uiso 1 2 d S . P
H4 H -0.010(3) 0.874(3) 0.7316(16) 0.038(4) Uiso 1 1 d . . .
H3 H 0.378(3) 0.870(3) 0.705(2) 0.050(5) Uiso 1 1 d . . .
H2 H 0.120(3) 0.865(3) 0.4692(18) 0.043(4) Uiso 1 1 d . . .
H1A H 0.051(3) 0.7500 0.972(2) 0.025(5) Uiso 1 2 d S . P
H1B H 0.249(3) 0.860(3) 0.9500(17) 0.040(4) Uiso 1 1 d . . .

loop_
_atom_site_aniso_label
_atom_site_aniso_U_11
_atom_site_aniso_U_22
_atom_site_aniso_U_33
_atom_site_aniso_U_23
_atom_site_aniso_U_13
_atom_site_aniso_U_12
Cl1 0.01644(14) 0.01870(15) 0.02195(16) 0.000 0.00914(10) 0.000
O2 0.0177(4) 0.0328(5) 0.0198(5) 0.000 0.0052(4) 0.000
O1 0.0193(5) 0.0470(7) 0.0147(4) 0.000 0.0068(4) 0.000
N1 0.0162(5) 0.0230(5) 0.0159(5) 0.000 0.0069(4) 0.000
C1 0.0182(5) 0.0165(5) 0.0156(5) 0.000 0.0061(4) 0.000
C4 0.0176(5) 0.0301(7) 0.0148(5) 0.000 0.0051(4) 0.000
C3 0.0193(6) 0.0281(7) 0.0161(5) 0.000 0.0076(5) 0.000
C2 0.0171(5) 0.0315(7) 0.0163(5) 0.000 0.0066(4) 0.000

loop_
_atom_type_symbol
_atom_type_description
_atom_type_scat_dispersion_real
_atom_type_scat_dispersion_imag
_atom_type_scat_source
C C 0.0033 0.0016 'International Tables Vol C Tables 4.2.6.8 and 6.1.1.4'
H H 0.0000 0.0000 'International Tables Vol C Tables 4.2.6.8 and 6.1.1.4'
N N 0.0061 0.0033 'International Tables Vol C Tables 4.2.6.8 and 6.1.1.4'
O O 0.0106 0.0060 'International Tables Vol C Tables 4.2.6.8 and 6.1.1.4'
Cl Cl 0.1484 0.1585 'International Tables Vol C Tables 4.2.6.8 and 6.1.1.4'

loop_
_geom_angle_atom_site_label_1
_geom_angle_atom_site_label_2
_geom_angle_atom_site_label_3
_geom_angle
C1 O1 H1 111.6(16)
C4 N1 H1A 112.4(14)
C4 N1 H1B 111.4(10)
H1A N1 H1B 107.2(12)
O2 C1 O1 122.76(12)
O2 C1 C2 125.11(12)
O1 C1 C2 112.13(11)
N1 C4 C3 109.97(11)
N1 C4 H4 107.2(9)
C3 C4 H4 110.7(9)
C4 C3 C2 113.16(12)
C4 C3 H3 108.6(10)
C2 C3 H3 110.0(11)
C1 C2 C3 112.90(11)
C1 C2 H2 108.1(10)
C3 C2 H2 112.1(10)

loop_
_geom_bond_atom_site_label_1
_geom_bond_atom_site_label_2
_geom_bond_distance
O2 C1 1.2077(16)
O1 C1 1.3364(16)
O1 H1 0.85(3)
N1 C4 1.4844(17)
N1 H1A 0.87(2)
N1 H1B 0.879(16)
C1 C2 1.5000(19)
C4 C3 1.5093(18)
C4 H4 0.965(16)
C3 C2 1.5079(19)
C3 H3 0.962(18)
C2 H2 0.943(16)

loop_
_geom_hbond_atom_site_label_D
_geom_hbond_atom_site_label_H
_geom_hbond_atom_site_label_A
_geom_hbond_distance_DH
_geom_hbond_distance_HA
_geom_hbond_distance_DA
_geom_hbond_angle_DHA
_geom_hbond_site_symmetry_A
O1 H1 Cl1 0.85(3) 2.25(3) 3.0820(11) 167(2) .
N1 H1A Cl1 0.87(2) 2.29(2) 3.1521(12) 169.5(18) 1_456
N1 H1B Cl1 0.879(16) 2.837(15) 3.2671(12) 111.8(12) 1_556
N1 H1B Cl1 0.879(16) 2.508(16) 3.2790(3) 146.9(13) 3_676

loop_
_geom_torsion_atom_site_label_1
_geom_torsion_atom_site_label_2
_geom_torsion_atom_site_label_3
_geom_torsion_atom_site_label_4
_geom_torsion
N1 C4 C3 C2 180.000(0)
O2 C1 C2 C3 0.000(0)
O1 C1 C2 C3 180.000(0)
C4 C3 C2 C1 180.000(0)
